data_4508537
loop_
_publ_author_name
'Rodr\'iguez-Molina, Braulio'
'Ochoa, Ma. Eugenia'
'Romero, Margarita'
'Khan, Saeed I.'
'Farf\'an, Norberto'
'Santillan, Rosa'
'Garcia-Garibay, Miguel A.'

_publ_section_title
;
 Conformational Polymorphism and Isomorphism of Molecular Rotors with
 Fluoroaromatic Rotators and Mestranol Stators
;
_journal_issue 11
_journal_name_full 'Crystal Growth &amp; Design'
_journal_page_first 5107
_journal_paper_doi 10.1021/cg4012873
_journal_volume 13
_journal_year 2013
_chemical_absolute_configuration syn
_chemical_formula_moiety 'C48 H52 F2 O4, 2(C2 H3 N)'
_chemical_formula_sum 'C52 H58 F2 N2 O4'
_chemical_formula_weight 813.00
_chemical_name_common 'compound 4'
_chemical_name_systematic
; 
 2,5-bis[3-methoxy-estra-1,3,5-(10)-trien-17?-ethynyl]-1,4-difluorobenzene 
;
_space_group_IT_number 4
_symmetry_cell_setting monoclinic
_symmetry_space_group_name_Hall 'P 2yb'
_symmetry_space_group_name_H-M 'P 1 21 1'
_atom_sites_solution_hydrogens geom
_atom_sites_solution_primary direct
_atom_sites_solution_secondary difmap
_audit_creation_method SHELXL-97
_cell_angle_alpha 90.00
_cell_angle_beta 103.5930(10)
_cell_angle_gamma 90.00
_cell_formula_units_Z 2
_cell_length_a 13.0753(8)
_cell_length_b 12.7032(8)
_cell_length_c 13.5212(8)
_cell_measurement_reflns_used 9946
_cell_measurement_temperature 100(2)
_cell_measurement_theta_max 28.24
_cell_measurement_theta_min 3.49
_cell_volume 2182.9(2)
_computing_cell_refinement 'Bruker SAINT'
_computing_data_collection 'Bruker APEX2'
_computing_data_reduction 'Bruker SAINT'
_computing_molecular_graphics 'Bruker SHELXTL'
_computing_publication_material 'Bruker SHELXTL'
_computing_structure_refinement 'SHELXL-97 (Sheldrick, 2008)'
_computing_structure_solution 'SHELXS-97 (Sheldrick, 2008)'
_diffrn_ambient_temperature 100(2)
_diffrn_measured_fraction_theta_full 0.995
_diffrn_measured_fraction_theta_max 0.995
_diffrn_measurement_device_type 'Bruker APEX-II CCD'
_diffrn_measurement_method '\f and \w scans'
_diffrn_radiation_monochromator graphite
_diffrn_radiation_source 'fine-focus sealed tube'
_diffrn_radiation_type MoK\a
_diffrn_radiation_wavelength 0.71073
_diffrn_reflns_av_R_equivalents 0.0760
_diffrn_reflns_av_sigmaI/netI 0.0711
_diffrn_reflns_limit_h_max 17
_diffrn_reflns_limit_h_min -17
_diffrn_reflns_limit_k_max 16
_diffrn_reflns_limit_k_min -16
_diffrn_reflns_limit_l_max 18
_diffrn_reflns_limit_l_min -18
_diffrn_reflns_number 22109
_diffrn_reflns_theta_full 28.31
_diffrn_reflns_theta_max 28.31
_diffrn_reflns_theta_min 3.49
_exptl_absorpt_coefficient_mu 0.083
_exptl_absorpt_correction_T_max 0.9836
_exptl_absorpt_correction_T_min 0.9532
_exptl_absorpt_correction_type multi-scan
_exptl_absorpt_process_details 'Sadabs (Bruker)'
_exptl_crystal_colour colourless
_exptl_crystal_density_diffrn 1.237
_exptl_crystal_density_method 'not measured'
_exptl_crystal_description platelet
_exptl_crystal_F_000 868
_exptl_crystal_size_max 0.38
_exptl_crystal_size_mid 0.20
_exptl_crystal_size_min 0.20
_refine_diff_density_max 0.233
_refine_diff_density_min -0.264
_refine_diff_density_rms 0.047
_refine_ls_abs_structure_details 'Flack H D (1983), Acta Cryst. A39, 876-881'
_refine_ls_extinction_method none
_refine_ls_goodness_of_fit_ref 1.070
_refine_ls_hydrogen_treatment constr
_refine_ls_matrix_type full
_refine_ls_number_parameters 568
_refine_ls_number_reflns 5634
_refine_ls_number_restraints 1
_refine_ls_restrained_S_all 1.070
_refine_ls_R_factor_all 0.0710
_refine_ls_R_factor_gt 0.0479
_refine_ls_shift/su_max 0.003
_refine_ls_shift/su_mean 0.000
_refine_ls_structure_factor_coef Fsqd
_refine_ls_weighting_details 'calc w=1/[\s^2^(Fo^2^)+(0.0338P)^2^+0.0000P] where P=(Fo^2^+2Fc^2^)/3'
_refine_ls_weighting_scheme calc
_refine_ls_wR_factor_gt 0.0871
_refine_ls_wR_factor_ref 0.0964
_reflns_number_gt 4315
_reflns_number_total 5634
_reflns_threshold_expression >2sigma(I)
_cod_data_source_file cg4012873_si_007.cif
_cod_data_source_block gg1323s
_cod_depositor_comments
;
The following automatic conversions were performed:

'_symmetry_cell_setting' value 'Monoclinic' changed to 'monoclinic'
according to /home/saulius/struct/CIF-dictionaries/cif_core.dic
dictionary named 'cif_core.dic' version 2.4.2 from 2011-04-26.

Automatic conversion script
Id: cif_fix_values 1891 2012-01-12 08:04:46Z andrius 
;
_cod_original_sg_symbol_H-M 'P 21'
_cod_database_code 4508537

loop_
_symmetry_equiv_pos_as_xyz
'x, y, z'
'-x, y+1/2, -z'

loop_
_atom_site_label
_atom_site_type_symbol
_atom_site_fract_x
_atom_site_fract_y
_atom_site_fract_z
_atom_site_U_iso_or_equiv
_atom_site_adp_type
_atom_site_occupancy
_atom_site_symmetry_multiplicity
_atom_site_calc_flag
_atom_site_refinement_flags
_atom_site_disorder_assembly
_atom_site_disorder_group
F1 F 0.31050(13) 0.54161(15) 0.41376(12) 0.0253(5) Uani 0.882(3) 1 d P A 1
F2 F 0.06836(14) 0.38736(15) 0.06241(12) 0.0274(5) Uani 0.882(3) 1 d P A 1
F1A F 0.2257(11) 0.5255(14) 0.0596(10) 0.040(5) Uani 0.118(3) 1 d P A 2
F2A F 0.1492(12) 0.3806(13) 0.4120(10) 0.037(4) Uani 0.118(3) 1 d P A 2
O1 O -0.16131(16) 0.12237(16) 0.19639(14) 0.0283(5) Uani 1 1 d . . .
H1 H -0.1759 0.1512 0.1389 0.042 Uiso 1 1 calc R . .
O2 O 0.11196(15) 0.06044(18) 1.01829(14) 0.0332(5) Uani 1 1 d . A .
O3 O 0.53024(15) 0.79388(15) 0.19151(13) 0.0237(5) Uani 1 1 d . . .
H3 H 0.5271 0.7635 0.1357 0.036 Uiso 1 1 calc R . .
O4 O 0.63654(15) 0.86141(17) 1.01171(14) 0.0300(5) Uani 1 1 d . . .
C1 C 0.4373(2) 0.6551(2) 0.24998(19) 0.0200(6) Uani 1 1 d . . .
C2 C 0.3609(2) 0.6006(2) 0.23746(19) 0.0201(6) Uani 1 1 d . . .
C3 C 0.2731(2) 0.5329(2) 0.23489(19) 0.0189(6) Uani 1 1 d . A .
C4 C 0.2092(2) 0.4939(2) 0.1454(2) 0.0197(6) Uani 1 1 d . . .
H4 H 0.2216 0.5135 0.0814 0.024 Uiso 0.882(3) 1 calc PR A 1
C5 C 0.1277(2) 0.4265(2) 0.1498(2) 0.0211(6) Uani 1 1 d . A .
H5 H 0.0845 0.4013 0.0877 0.025 Uiso 0.118(3) 1 calc PR A 2
C6 C 0.1057(2) 0.3937(2) 0.24039(19) 0.0199(6) Uani 1 1 d . . .
C7 C 0.1697(2) 0.4337(2) 0.3305(2) 0.0221(6) Uani 1 1 d . A .
H7 H 0.1574 0.4140 0.3945 0.026 Uiso 0.882(3) 1 calc PR A 1
C8 C 0.2500(2) 0.5012(2) 0.32582(19) 0.0208(6) Uani 1 1 d . . .
H8 H 0.2921 0.5279 0.3878 0.025 Uiso 0.118(3) 1 calc PR A 2
C9 C 0.0211(2) 0.3243(2) 0.2445(2) 0.0224(6) Uani 1 1 d . A .
C10 C -0.0472(2) 0.2666(2) 0.2568(2) 0.0235(6) Uani 1 1 d . . .
C11 C -0.1355(2) 0.2009(2) 0.2733(2) 0.0234(6) Uani 1 1 d . A .
C12 C -0.2297(2) 0.2735(2) 0.2800(2) 0.0285(7) Uani 1 1 d . . .
H12A H -0.2267 0.3400 0.2426 0.034 Uiso 1 1 calc R A .
H12B H -0.2973 0.2380 0.2503 0.034 Uiso 1 1 calc R . .
C13 C -0.2190(2) 0.2958(2) 0.3947(2) 0.0274(7) Uani 1 1 d . A .
H13A H -0.2172 0.3725 0.4081 0.033 Uiso 1 1 calc R . .
H13B H -0.2785 0.2646 0.4182 0.033 Uiso 1 1 calc R . .
C14 C -0.1147(2) 0.2440(2) 0.4482(2) 0.0225(6) Uani 1 1 d . . .
H14 H -0.0576 0.2940 0.4416 0.027 Uiso 1 1 calc R A .
C15 C -0.1062(2) 0.1485(2) 0.3801(2) 0.0214(6) Uani 1 1 d . A .
C16 C 0.0046(2) 0.1025(2) 0.4140(2) 0.0247(7) Uani 1 1 d . . .
H16A H 0.0566 0.1547 0.4021 0.030 Uiso 1 1 calc R A .
H16B H 0.0102 0.0391 0.3730 0.030 Uiso 1 1 calc R . .
C17 C 0.0297(2) 0.0727(2) 0.5274(2) 0.0248(7) Uani 1 1 d . A .
H17A H -0.0168 0.0142 0.5375 0.030 Uiso 1 1 calc R . .
H17B H 0.1033 0.0476 0.5482 0.030 Uiso 1 1 calc R . .
C18 C 0.0150(2) 0.1657(2) 0.5953(2) 0.0217(6) Uani 1 1 d . . .
H18 H 0.0666 0.2209 0.5862 0.026 Uiso 1 1 calc R A .
C19 C -0.0953(2) 0.2157(2) 0.5600(2) 0.0227(6) Uani 1 1 d . A .
H19 H -0.1488 0.1623 0.5682 0.027 Uiso 1 1 calc R . .
C20 C -0.1031(2) 0.3090(2) 0.6280(2) 0.0282(7) Uani 1 1 d . . .
H20A H -0.1705 0.3463 0.6014 0.034 Uiso 1 1 calc R A .
H20B H -0.0450 0.3588 0.6276 0.034 Uiso 1 1 calc R . .
C21 C -0.0974(2) 0.2727(3) 0.7365(2) 0.0307(7) Uani 1 1 d . A .
H21A H -0.0839 0.3346 0.7823 0.037 Uiso 1 1 calc R . .
H21B H -0.1664 0.2430 0.7401 0.037 Uiso 1 1 calc R . .
C22 C -0.0130(2) 0.1912(2) 0.7746(2) 0.0253(7) Uani 1 1 d . . .
C23 C 0.0400(2) 0.1400(2) 0.7090(2) 0.0239(6) Uani 1 1 d . A .
C24 C 0.1160(2) 0.0658(2) 0.7515(2) 0.0253(7) Uani 1 1 d . . .
H24 H 0.1528 0.0306 0.7084 0.030 Uiso 1 1 calc R A .
C25 C 0.1400(2) 0.0414(3) 0.8541(2) 0.0278(7) Uani 1 1 d . A .
H25 H 0.1932 -0.0088 0.8808 0.033 Uiso 1 1 calc R . .
C26 C 0.0855(2) 0.0908(2) 0.9174(2) 0.0275(7) Uani 1 1 d . . .
C27 C 0.0109(2) 0.1661(2) 0.8778(2) 0.0279(7) Uani 1 1 d . A .
H27 H -0.0248 0.2015 0.9218 0.033 Uiso 1 1 calc R . .
C28 C 0.0424(2) 0.0940(3) 1.0799(2) 0.0352(8) Uani 1 1 d . . .
H28A H 0.0470 0.1706 1.0885 0.053 Uiso 1 1 calc R A .
H28B H 0.0626 0.0600 1.1467 0.053 Uiso 1 1 calc R . .
H28C H -0.0300 0.0744 1.0466 0.053 Uiso 1 1 calc R . .
C29 C -0.1883(2) 0.0631(2) 0.3829(2) 0.0263(7) Uani 1 1 d . . .
H29A H -0.1830 0.0074 0.3343 0.039 Uiso 1 1 calc R A .
H29B H -0.2589 0.0941 0.3648 0.039 Uiso 1 1 calc R . .
H29C H -0.1756 0.0332 0.4516 0.039 Uiso 1 1 calc R . .
C30 C 0.5356(2) 0.7170(2) 0.26950(19) 0.0199(6) Uani 1 1 d . . .
C31 C 0.6316(2) 0.6421(2) 0.2800(2) 0.0230(6) Uani 1 1 d . . .
H31A H 0.6102 0.5757 0.2426 0.028 Uiso 1 1 calc R . .
H31B H 0.6870 0.6759 0.2520 0.028 Uiso 1 1 calc R . .
C32 C 0.6729(2) 0.6200(2) 0.3951(2) 0.0240(6) Uani 1 1 d . . .
H32A H 0.6755 0.5434 0.4089 0.029 Uiso 1 1 calc R . .
H32B H 0.7441 0.6500 0.4205 0.029 Uiso 1 1 calc R . .
C33 C 0.5935(2) 0.6740(2) 0.44463(19) 0.0179(6) Uani 1 1 d . . .
H33 H 0.5318 0.6255 0.4366 0.021 Uiso 1 1 calc R . .
C34 C 0.5564(2) 0.7703(2) 0.37654(19) 0.0185(6) Uani 1 1 d . . .
C35 C 0.4615(2) 0.8188(2) 0.40716(19) 0.0218(6) Uani 1 1 d . . .
H35A H 0.4021 0.7683 0.3924 0.026 Uiso 1 1 calc R . .
H35B H 0.4393 0.8831 0.3664 0.026 Uiso 1 1 calc R . .
C36 C 0.4878(2) 0.8470(2) 0.52138(19) 0.0209(6) Uani 1 1 d . . .
H36A H 0.5397 0.9052 0.5338 0.025 Uiso 1 1 calc R . .
H36B H 0.4232 0.8723 0.5400 0.025 Uiso 1 1 calc R . .
C37 C 0.5327(2) 0.7536(2) 0.58963(19) 0.0187(6) Uani 1 1 d . . .
H37 H 0.4759 0.6991 0.5794 0.022 Uiso 1 1 calc R . .
C38 C 0.6264(2) 0.7029(2) 0.55646(19) 0.0191(6) Uani 1 1 d . . .
H38 H 0.6841 0.7563 0.5652 0.023 Uiso 1 1 calc R . .
C39 C 0.6667(2) 0.6100(2) 0.6257(2) 0.0247(7) Uani 1 1 d . . .
H39A H 0.7204 0.5711 0.5995 0.030 Uiso 1 1 calc R . .
H39B H 0.6079 0.5613 0.6270 0.030 Uiso 1 1 calc R . .
C40 C 0.7147(2) 0.6496(2) 0.7328(2) 0.0253(7) Uani 1 1 d . . .
H40A H 0.7264 0.5890 0.7802 0.030 Uiso 1 1 calc R . .
H40B H 0.7840 0.6816 0.7342 0.030 Uiso 1 1 calc R . .
C41 C 0.6465(2) 0.7299(2) 0.76973(19) 0.0215(6) Uani 1 1 d . . .
C42 C 0.5619(2) 0.7790(2) 0.7036(2) 0.0202(6) Uani 1 1 d . . .
C43 C 0.5036(2) 0.8523(2) 0.7455(2) 0.0232(6) Uani 1 1 d . . .
H43 H 0.4449 0.8858 0.7021 0.028 Uiso 1 1 calc R . .
C44 C 0.5288(2) 0.8773(2) 0.8480(2) 0.0251(6) Uani 1 1 d . . .
H44 H 0.4877 0.9267 0.8745 0.030 Uiso 1 1 calc R . .
C45 C 0.6149(2) 0.8291(2) 0.9117(2) 0.0245(7) Uani 1 1 d . . .
C46 C 0.6721(2) 0.7552(2) 0.8731(2) 0.0231(6) Uani 1 1 d . . .
H46 H 0.7297 0.7210 0.9173 0.028 Uiso 1 1 calc R . .
C47 C 0.7304(2) 0.8198(3) 1.0782(2) 0.0329(8) Uani 1 1 d . . .
H47A H 0.7249 0.7430 1.0816 0.049 Uiso 1 1 calc R . .
H47B H 0.7384 0.8496 1.1465 0.049 Uiso 1 1 calc R . .
H47C H 0.7917 0.8385 1.0519 0.049 Uiso 1 1 calc R . .
C48 C 0.6427(2) 0.8532(2) 0.3821(2) 0.0249(7) Uani 1 1 d . . .
H48A H 0.6665 0.8784 0.4522 0.037 Uiso 1 1 calc R . .
H48B H 0.6148 0.9124 0.3374 0.037 Uiso 1 1 calc R . .
H48C H 0.7022 0.8218 0.3601 0.037 Uiso 1 1 calc R . .
N1S N 0.2141(3) 0.7339(3) -0.0078(2) 0.0532(9) Uani 1 1 d . . .
C1S C 0.2931(3) 0.8862(3) 0.1144(3) 0.0463(9) Uani 1 1 d . . .
H1S1 H 0.2819 0.9530 0.0773 0.070 Uiso 1 1 calc R . .
H1S2 H 0.3687 0.8747 0.1409 0.070 Uiso 1 1 calc R . .
H1S3 H 0.2582 0.8885 0.1711 0.070 Uiso 1 1 calc R . .
C2S C 0.2492(3) 0.8003(3) 0.0458(3) 0.0408(9) Uani 1 1 d . . .
N2S N 0.5109(3) 0.6416(3) 1.0280(2) 0.0499(8) Uani 1 1 d . . .
C3S C 0.4331(2) 0.5552(3) 0.8531(2) 0.0304(7) Uani 1 1 d . . .
H3S1 H 0.4658 0.5870 0.8021 0.046 Uiso 1 1 calc R . .
H3S2 H 0.3570 0.5670 0.8338 0.046 Uiso 1 1 calc R . .
H3S3 H 0.4474 0.4794 0.8570 0.046 Uiso 1 1 calc R . .
C4S C 0.4766(3) 0.6032(3) 0.9520(2) 0.0303(7) Uani 1 1 d . . .

loop_
_atom_site_aniso_label
_atom_site_aniso_U_11
_atom_site_aniso_U_22
_atom_site_aniso_U_33
_atom_site_aniso_U_23
_atom_site_aniso_U_13
_atom_site_aniso_U_12
F1 0.0235(10) 0.0310(12) 0.0204(9) -0.0024(8) 0.0035(7) -0.0043(9)
F2 0.0262(10) 0.0311(11) 0.0238(10) -0.0030(9) 0.0035(8) -0.0114(9)
F1A 0.030(9) 0.057(11) 0.031(8) -0.004(8) 0.004(6) -0.017(8)
F2A 0.043(10) 0.037(9) 0.033(8) 0.018(7) 0.013(7) 0.003(8)
O1 0.0317(12) 0.0227(12) 0.0313(11) -0.0001(9) 0.0089(10) -0.0053(10)
O2 0.0288(12) 0.0422(14) 0.0270(11) -0.0032(10) 0.0034(9) 0.0044(11)
O3 0.0291(11) 0.0221(11) 0.0209(9) 0.0015(8) 0.0077(9) -0.0030(9)
O4 0.0313(12) 0.0361(14) 0.0224(10) -0.0017(9) 0.0061(8) 0.0029(10)
C1 0.0196(15) 0.0194(16) 0.0209(13) -0.0015(11) 0.0045(11) 0.0047(12)
C2 0.0203(15) 0.0175(15) 0.0224(14) -0.0010(11) 0.0050(11) 0.0007(12)
C3 0.0170(14) 0.0145(14) 0.0259(14) -0.0024(11) 0.0065(11) 0.0006(12)
C4 0.0193(15) 0.0201(15) 0.0205(13) 0.0030(11) 0.0061(11) -0.0018(12)
C5 0.0212(15) 0.0201(15) 0.0223(14) -0.0024(12) 0.0060(11) -0.0026(12)
C6 0.0178(14) 0.0145(15) 0.0285(14) 0.0045(12) 0.0075(11) 0.0012(12)
C7 0.0201(15) 0.0220(16) 0.0258(14) 0.0044(12) 0.0089(12) 0.0017(12)
C8 0.0195(15) 0.0212(16) 0.0212(14) -0.0033(12) 0.0039(11) 0.0039(12)
C9 0.0219(15) 0.0193(16) 0.0275(15) 0.0027(12) 0.0087(12) 0.0038(13)
C10 0.0220(15) 0.0188(16) 0.0312(15) 0.0022(12) 0.0094(12) 0.0031(13)
C11 0.0220(15) 0.0138(14) 0.0357(16) 0.0006(13) 0.0092(12) -0.0045(12)
C12 0.0208(16) 0.0264(18) 0.0394(17) 0.0072(14) 0.0096(13) 0.0010(13)
C13 0.0232(16) 0.0219(17) 0.0389(16) 0.0034(13) 0.0109(13) 0.0020(13)
C14 0.0181(14) 0.0187(15) 0.0322(15) 0.0012(13) 0.0090(12) -0.0020(12)
C15 0.0188(14) 0.0184(15) 0.0284(14) 0.0030(12) 0.0081(11) 0.0007(12)
C16 0.0241(16) 0.0189(16) 0.0340(16) -0.0017(13) 0.0126(13) -0.0027(13)
C17 0.0229(16) 0.0178(15) 0.0345(16) 0.0012(13) 0.0084(13) 0.0010(12)
C18 0.0189(15) 0.0150(15) 0.0325(15) -0.0013(12) 0.0088(12) -0.0018(12)
C19 0.0182(15) 0.0181(16) 0.0329(15) 0.0017(13) 0.0082(12) -0.0004(12)
C20 0.0299(17) 0.0172(16) 0.0384(17) 0.0003(13) 0.0099(13) 0.0047(13)
C21 0.0315(18) 0.0236(17) 0.0379(17) -0.0023(14) 0.0103(14) 0.0042(14)
C22 0.0214(16) 0.0169(16) 0.0377(17) -0.0042(13) 0.0073(13) -0.0031(12)
C23 0.0207(15) 0.0175(15) 0.0339(16) 0.0000(13) 0.0075(12) -0.0042(12)
C24 0.0199(15) 0.0231(17) 0.0334(15) -0.0024(13) 0.0072(12) -0.0007(13)
C25 0.0176(15) 0.0272(17) 0.0370(16) -0.0029(14) 0.0030(12) 0.0015(13)
C26 0.0219(16) 0.0269(18) 0.0324(16) -0.0034(14) 0.0037(13) -0.0050(13)
C27 0.0241(16) 0.0261(17) 0.0333(16) -0.0071(13) 0.0064(13) -0.0015(14)
C28 0.0337(18) 0.043(2) 0.0281(15) -0.0068(15) 0.0056(14) 0.0055(16)
C29 0.0262(16) 0.0195(16) 0.0336(15) 0.0021(13) 0.0076(13) -0.0070(13)
C30 0.0205(15) 0.0169(15) 0.0229(14) 0.0026(11) 0.0063(11) -0.0019(12)
C31 0.0193(15) 0.0247(16) 0.0267(14) -0.0004(13) 0.0086(12) -0.0007(13)
C32 0.0216(15) 0.0247(17) 0.0271(14) -0.0011(12) 0.0082(12) 0.0038(13)
C33 0.0162(14) 0.0141(14) 0.0237(13) 0.0015(11) 0.0054(11) 0.0002(11)
C34 0.0184(14) 0.0154(15) 0.0226(13) -0.0002(11) 0.0066(11) -0.0005(11)
C35 0.0224(15) 0.0179(15) 0.0243(14) 0.0003(12) 0.0038(11) 0.0030(12)
C36 0.0203(15) 0.0163(15) 0.0264(14) 0.0010(12) 0.0062(11) 0.0030(12)
C37 0.0179(14) 0.0149(15) 0.0235(13) 0.0010(11) 0.0054(11) -0.0027(11)
C38 0.0180(14) 0.0141(14) 0.0257(14) 0.0025(11) 0.0062(11) 0.0002(11)
C39 0.0276(16) 0.0198(16) 0.0272(14) 0.0024(12) 0.0076(12) 0.0048(13)
C40 0.0278(16) 0.0205(16) 0.0271(15) 0.0056(13) 0.0053(12) 0.0044(13)
C41 0.0227(15) 0.0187(16) 0.0246(14) 0.0043(12) 0.0086(12) -0.0040(12)
C42 0.0207(15) 0.0171(15) 0.0250(14) -0.0005(12) 0.0100(11) -0.0042(12)
C43 0.0186(15) 0.0255(17) 0.0256(14) -0.0002(12) 0.0055(11) 0.0008(13)
C44 0.0217(15) 0.0264(17) 0.0288(15) -0.0002(13) 0.0092(12) 0.0001(13)
C45 0.0247(16) 0.0273(17) 0.0235(14) 0.0006(13) 0.0094(12) -0.0042(13)
C46 0.0227(15) 0.0208(16) 0.0260(14) 0.0074(12) 0.0059(12) -0.0008(13)
C47 0.0333(18) 0.043(2) 0.0218(15) 0.0010(14) 0.0044(13) 0.0000(16)
C48 0.0269(16) 0.0198(16) 0.0293(15) -0.0010(12) 0.0092(12) -0.0063(13)
N1S 0.057(2) 0.059(2) 0.0394(16) -0.0102(17) 0.0033(15) -0.0041(19)
C1S 0.038(2) 0.038(2) 0.056(2) -0.0047(19) -0.0037(17) 0.0011(18)
C2S 0.040(2) 0.041(2) 0.0377(19) 0.0010(17) 0.0015(15) 0.0085(18)
N2S 0.067(2) 0.049(2) 0.0365(17) -0.0063(15) 0.0172(15) -0.0281(18)
C3S 0.0307(17) 0.0292(18) 0.0288(15) -0.0031(14) 0.0020(13) 0.0021(15)
C4S 0.0363(18) 0.0272(18) 0.0292(16) -0.0012(14) 0.0111(14) -0.0098(15)

loop_
_atom_type_symbol
_atom_type_description
_atom_type_scat_dispersion_real
_atom_type_scat_dispersion_imag
_atom_type_scat_source
C C 0.0033 0.0000 'International Tables Vol C Tables 4.2.6.8 and 6.1.1.4'
H H 0.0000 0.0000 'International Tables Vol C Tables 4.2.6.8 and 6.1.1.4'
O O 0.0106 0.0000 'International Tables Vol C Tables 4.2.6.8 and 6.1.1.4'
F F 0.0171 0.0000 'International Tables Vol C Tables 4.2.6.8 and 6.1.1.4'
N N 0.0061 0.0000 'International Tables Vol C Tables 4.2.6.8 and 6.1.1.4'

loop_
_geom_angle_atom_site_label_1
_geom_angle_atom_site_label_2
_geom_angle_atom_site_label_3
_geom_angle
C11 O1 H1 109.5
C26 O2 C28 116.4(2)
C30 O3 H3 109.5
C45 O4 C47 116.9(2)
C2 C1 C30 176.3(3)
C1 C2 C3 173.3(3)
C4 C3 C8 117.0(3)
C4 C3 C2 123.5(2)
C8 C3 C2 119.5(2)
F1A C4 C5 121.7(7)
F1A C4 C3 118.5(7)
C5 C4 C3 119.8(3)
C5 C4 H4 120.1
C3 C4 H4 120.1
F2 C5 C4 118.9(2)
F2 C5 C6 117.9(2)
C4 C5 C6 123.2(2)
C4 C5 H5 118.4
C6 C5 H5 118.4
C5 C6 C7 117.0(3)
C5 C6 C9 123.0(2)
C7 C6 C9 120.0(2)
F2A C7 C8 129.9(7)
F2A C7 C6 109.3(7)
C8 C7 C6 119.7(2)
C8 C7 H7 120.2
C6 C7 H7 120.2
F1 C8 C7 119.3(2)
F1 C8 C3 117.3(2)
C7 C8 C3 123.3(2)
C7 C8 H8 118.3
C3 C8 H8 118.3
C10 C9 C6 174.5(3)
C9 C10 C11 176.5(3)
O1 C11 C10 110.2(2)
O1 C11 C15 110.1(2)
C10 C11 C15 110.5(2)
O1 C11 C12 113.7(2)
C10 C11 C12 109.2(2)
C15 C11 C12 103.0(2)
C13 C12 C11 106.3(2)
C13 C12 H12A 110.5
C11 C12 H12A 110.5
C13 C12 H12B 110.5
C11 C12 H12B 110.5
H12A C12 H12B 108.7
C14 C13 C12 104.7(2)
C14 C13 H13A 110.8
C12 C13 H13A 110.8
C14 C13 H13B 110.8
C12 C13 H13B 110.8
H13A C13 H13B 108.9
C19 C14 C13 119.6(2)
C19 C14 C15 112.9(2)
C13 C14 C15 103.7(2)
C19 C14 H14 106.6
C13 C14 H14 106.6
C15 C14 H14 106.6
C16 C15 C29 109.9(2)
C16 C15 C14 108.5(2)
C29 C15 C14 113.1(2)
C16 C15 C11 116.8(2)
C29 C15 C11 107.7(2)
C14 C15 C11 100.5(2)
C15 C16 C17 111.0(2)
C15 C16 H16A 109.4
C17 C16 H16A 109.4
C15 C16 H16B 109.4
C17 C16 H16B 109.4
H16A C16 H16B 108.0
C18 C17 C16 112.3(2)
C18 C17 H17A 109.1
C16 C17 H17A 109.1
C18 C17 H17B 109.1
C16 C17 H17B 109.1
H17A C17 H17B 107.9
C23 C18 C17 114.1(2)
C23 C18 C19 111.2(2)
C17 C18 C19 111.8(2)
C23 C18 H18 106.4
C17 C18 H18 106.4
C19 C18 H18 106.4
C14 C19 C20 113.5(2)
C14 C19 C18 109.3(2)
C20 C19 C18 109.0(2)
C14 C19 H19 108.3
C20 C19 H19 108.3
C18 C19 H19 108.3
C19 C20 C21 110.6(2)
C19 C20 H20A 109.5
C21 C20 H20A 109.5
C19 C20 H20B 109.5
C21 C20 H20B 109.5
H20A C20 H20B 108.1
C22 C21 C20 113.7(2)
C22 C21 H21A 108.8
C20 C21 H21A 108.8
C22 C21 H21B 108.8
C20 C21 H21B 108.8
H21A C21 H21B 107.7
C27 C22 C23 119.9(3)
C27 C22 C21 118.1(3)
C23 C22 C21 122.0(3)
C24 C23 C22 117.5(3)
C24 C23 C18 121.5(3)
C22 C23 C18 121.0(3)
C25 C24 C23 122.5(3)
C25 C24 H24 118.7
C23 C24 H24 118.7
C24 C25 C26 119.3(3)
C24 C25 H25 120.4
C26 C25 H25 120.4
C27 C26 O2 124.5(3)
C27 C26 C25 119.6(3)
O2 C26 C25 116.0(3)
C26 C27 C22 121.2(3)
C26 C27 H27 119.4
C22 C27 H27 119.4
O2 C28 H28A 109.5
O2 C28 H28B 109.5
H28A C28 H28B 109.5
O2 C28 H28C 109.5
H28A C28 H28C 109.5
H28B C28 H28C 109.5
C15 C29 H29A 109.5
C15 C29 H29B 109.5
H29A C29 H29B 109.5
C15 C29 H29C 109.5
H29A C29 H29C 109.5
H29B C29 H29C 109.5
O3 C30 C1 110.1(2)
O3 C30 C31 112.6(2)
C1 C30 C31 109.9(2)
O3 C30 C34 110.8(2)
C1 C30 C34 110.5(2)
C31 C30 C34 102.7(2)
C32 C31 C30 106.6(2)
C32 C31 H31A 110.4
C30 C31 H31A 110.4
C32 C31 H31B 110.4
C30 C31 H31B 110.4
H31A C31 H31B 108.6
C33 C32 C31 104.3(2)
C33 C32 H32A 110.9
C31 C32 H32A 110.9
C33 C32 H32B 110.9
C31 C32 H32B 110.9
H32A C32 H32B 108.9
C38 C33 C32 118.9(2)
C38 C33 C34 112.3(2)
C32 C33 C34 104.3(2)
C38 C33 H33 106.9
C32 C33 H33 106.9
C34 C33 H33 106.9
C35 C34 C48 110.2(2)
C35 C34 C33 108.7(2)
C48 C34 C33 113.1(2)
C35 C34 C30 116.8(2)
C48 C34 C30 108.0(2)
C33 C34 C30 99.9(2)
C34 C35 C36 111.1(2)
C34 C35 H35A 109.4
C36 C35 H35A 109.4
C34 C35 H35B 109.4
C36 C35 H35B 109.4
H35A C35 H35B 108.0
C37 C36 C35 112.7(2)
C37 C36 H36A 109.1
C35 C36 H36A 109.1
C37 C36 H36B 109.1
C35 C36 H36B 109.1
H36A C36 H36B 107.8
C42 C37 C36 114.3(2)
C42 C37 C38 110.7(2)
C36 C37 C38 111.5(2)
C42 C37 H37 106.6
C36 C37 H37 106.6
C38 C37 H37 106.6
C33 C38 C39 113.7(2)
C33 C38 C37 109.4(2)
C39 C38 C37 109.2(2)
C33 C38 H38 108.1
C39 C38 H38 108.1
C37 C38 H38 108.1
C38 C39 C40 109.6(2)
C38 C39 H39A 109.8
C40 C39 H39A 109.8
C38 C39 H39B 109.8
C40 C39 H39B 109.8
H39A C39 H39B 108.2
C41 C40 C39 113.2(2)
C41 C40 H40A 108.9
C39 C40 H40A 108.9
C41 C40 H40B 108.9
C39 C40 H40B 108.9
H40A C40 H40B 107.8
C46 C41 C42 120.4(3)
C46 C41 C40 117.7(2)
C42 C41 C40 122.0(2)
C41 C42 C43 117.5(2)
C41 C42 C37 121.5(2)
C43 C42 C37 120.9(2)
C44 C43 C42 122.1(3)
C44 C43 H43 119.0
C42 C43 H43 119.0
C43 C44 C45 119.2(3)
C43 C44 H44 120.4
C45 C44 H44 120.4
C46 C45 O4 124.8(3)
C46 C45 C44 119.9(3)
O4 C45 C44 115.3(3)
C45 C46 C41 120.9(3)
C45 C46 H46 119.6
C41 C46 H46 119.6
O4 C47 H47A 109.5
O4 C47 H47B 109.5
H47A C47 H47B 109.5
O4 C47 H47C 109.5
H47A C47 H47C 109.5
H47B C47 H47C 109.5
C34 C48 H48A 109.5
C34 C48 H48B 109.5
H48A C48 H48B 109.5
C34 C48 H48C 109.5
H48A C48 H48C 109.5
H48B C48 H48C 109.5
C2S C1S H1S1 109.5
C2S C1S H1S2 109.5
H1S1 C1S H1S2 109.5
C2S C1S H1S3 109.5
H1S1 C1S H1S3 109.5
H1S2 C1S H1S3 109.5
N1S C2S C1S 179.3(4)
C4S C3S H3S1 109.5
C4S C3S H3S2 109.5
H3S1 C3S H3S2 109.5
C4S C3S H3S3 109.5
H3S1 C3S H3S3 109.5
H3S2 C3S H3S3 109.5
N2S C4S C3S 179.0(4)

loop_
_geom_bond_atom_site_label_1
_geom_bond_atom_site_label_2
_geom_bond_distance
F1 C8 1.364(3)
F2 C5 1.347(3)
F1A C4 1.293(14)
F2A C7 1.371(13)
O1 C11 1.423(3)
O1 H1 0.8400
O2 C26 1.382(3)
O2 C28 1.436(3)
O3 C30 1.427(3)
O3 H3 0.8400
O4 C45 1.378(3)
O4 C47 1.441(3)
C1 C2 1.195(4)
C1 C30 1.476(4)
C2 C3 1.428(4)
C3 C4 1.391(3)
C3 C8 1.393(4)
C4 C5 1.379(4)
C4 H4 0.9500
C5 C6 1.386(4)
C5 H5 0.9500
C6 C7 1.401(4)
C6 C9 1.425(4)
C7 C8 1.369(4)
C7 H7 0.9500
C8 H8 0.9500
C9 C10 1.198(4)
C10 C11 1.483(4)
C11 C15 1.555(4)
C11 C12 1.559(4)
C12 C13 1.551(4)
C12 H12A 0.9900
C12 H12B 0.9900
C13 C14 1.534(4)
C13 H13A 0.9900
C13 H13B 0.9900
C14 C19 1.516(4)
C14 C15 1.543(4)
C14 H14 1.0000
C15 C16 1.529(4)
C15 C29 1.534(4)
C16 C17 1.538(4)
C16 H16A 0.9900
C16 H16B 0.9900
C17 C18 1.536(4)
C17 H17A 0.9900
C17 H17B 0.9900
C18 C23 1.530(4)
C18 C19 1.544(4)
C18 H18 1.0000
C19 C20 1.518(4)
C19 H19 1.0000
C20 C21 1.523(4)
C20 H20A 0.9900
C20 H20B 0.9900
C21 C22 1.513(4)
C21 H21A 0.9900
C21 H21B 0.9900
C22 C27 1.393(4)
C22 C23 1.407(4)
C23 C24 1.392(4)
C24 C25 1.383(4)
C24 H24 0.9500
C25 C26 1.386(4)
C25 H25 0.9500
C26 C27 1.381(4)
C27 H27 0.9500
C28 H28A 0.9800
C28 H28B 0.9800
C28 H28C 0.9800
C29 H29A 0.9800
C29 H29B 0.9800
C29 H29C 0.9800
C30 C31 1.555(4)
C30 C34 1.563(4)
C31 C32 1.549(3)
C31 H31A 0.9900
C31 H31B 0.9900
C32 C33 1.524(4)
C32 H32A 0.9900
C32 H32B 0.9900
C33 C38 1.517(3)
C33 C34 1.539(4)
C33 H33 1.0000
C34 C35 1.527(4)
C34 C48 1.533(4)
C35 C36 1.544(4)
C35 H35A 0.9900
C35 H35B 0.9900
C36 C37 1.533(4)
C36 H36A 0.9900
C36 H36B 0.9900
C37 C42 1.533(4)
C37 C38 1.542(4)
C37 H37 1.0000
C38 C39 1.522(4)
C38 H38 1.0000
C39 C40 1.522(4)
C39 H39A 0.9900
C39 H39B 0.9900
C40 C41 1.514(4)
C40 H40A 0.9900
C40 H40B 0.9900
C41 C46 1.395(4)
C41 C42 1.395(4)
C42 C43 1.405(4)
C43 C44 1.384(4)
C43 H43 0.9500
C44 C45 1.388(4)
C44 H44 0.9500
C45 C46 1.377(4)
C46 H46 0.9500
C47 H47A 0.9800
C47 H47B 0.9800
C47 H47C 0.9800
C48 H48A 0.9800
C48 H48B 0.9800
C48 H48C 0.9800
N1S C2S 1.136(4)
C1S C2S 1.459(5)
C1S H1S1 0.9800
C1S H1S2 0.9800
C1S H1S3 0.9800
N2S C4S 1.130(4)
C3S C4S 1.458(4)
C3S H3S1 0.9800
C3S H3S2 0.9800
C3S H3S3 0.9800
